data_7019316
loop_
_publ_author_name
'Matsumoto, Takeshi'
'Wakizaka, Masanori'
'Yano, Hirokazu'
'Kobayashi, Atsushi'
'Chang, Ho-Chol'
'Kato, Masako'

_publ_section_title
;
 Coordination site-dependent cation binding and multi-responsible redox
 properties of Janus-head metalloligand,
 [Mo(V)(1,2-mercaptophenolato)(3)].
;
_journal_issue 27
_journal_name_full 'Dalton transactions (Cambridge, England : 2003)'
_journal_page_first 8303
_journal_page_last 8315
_journal_paper_doi 10.1039/c2dt30178d
_journal_volume 41
_journal_year 2012
_chemical_formula_moiety 'C30 H36 Mo Na O6 S3 '
_chemical_formula_sum 'C30 H36 Mo Na O6 S3'
_chemical_formula_weight 707.72
_space_group_IT_number 148
_symmetry_cell_setting trigonal
_symmetry_Int_Tables_number 148
_symmetry_space_group_name_Hall '-R 3'
_symmetry_space_group_name_H-M 'R -3 :H'
_cell_angle_alpha 90.0000
_cell_angle_beta 90.0000
_cell_angle_gamma 120.0000
_cell_formula_units_Z 6
_cell_length_a 13.334(3)
_cell_length_b 13.334(3)
_cell_length_c 31.203(6)
_cell_measurement_reflns_used 4075
_cell_measurement_temperature 223.1
_cell_measurement_theta_max 27.5
_cell_measurement_theta_min 3.1
_cell_volume 4804.5(18)
_computing_cell_refinement CrystalClear
_computing_data_collection CrystalClear
_computing_data_reduction CrystalStructure
_computing_publication_material 'CrystalStructure 3.8'
_computing_structure_refinement SHELXL
_computing_structure_solution SIR2004
_diffrn_ambient_temperature 223
_diffrn_detector_area_resol_mean 7.30
_diffrn_measured_fraction_theta_full 0.996
_diffrn_measured_fraction_theta_max 0.996
_diffrn_measurement_device_type 'Rigaku Mercury'
_diffrn_measurement_method \w
_diffrn_radiation_type 'Mo K\a'
_diffrn_radiation_wavelength 0.71070
_diffrn_reflns_av_R_equivalents 0.034
_diffrn_reflns_limit_h_max 17
_diffrn_reflns_limit_h_min -16
_diffrn_reflns_limit_k_max 11
_diffrn_reflns_limit_k_min -17
_diffrn_reflns_limit_l_max 32
_diffrn_reflns_limit_l_min -40
_diffrn_reflns_number 10397
_diffrn_reflns_theta_full 27.47
_diffrn_reflns_theta_max 27.47
_exptl_absorpt_coefficient_mu 0.658
_exptl_absorpt_correction_T_max 0.936
_exptl_absorpt_correction_T_min 0.642
_exptl_absorpt_correction_type multi-scan
_exptl_absorpt_process_details 'Jacobson, R. (1998) Private communication'
_exptl_crystal_colour brown
_exptl_crystal_density_diffrn 1.468
_exptl_crystal_density_method 'not measured'
_exptl_crystal_description platelet
_exptl_crystal_F_000 2190.00
_exptl_crystal_size_max 0.40
_exptl_crystal_size_mid 0.40
_exptl_crystal_size_min 0.10
_refine_diff_density_max 1.06
_refine_diff_density_min -0.83
_refine_ls_extinction_method none
_refine_ls_goodness_of_fit_ref 1.113
_refine_ls_hydrogen_treatment refall
_refine_ls_number_parameters 125
_refine_ls_number_reflns 2449
_refine_ls_R_factor_gt 0.0688
_refine_ls_shift/su_max 0.0000
_refine_ls_structure_factor_coef Fsqd
_refine_ls_weighting_details 'w = 1/[\s^2^(Fo^2^)+(0.1386P)^2^+0.6437P] where P=(Fo^2^+2Fc^2^)/3'
_refine_ls_weighting_scheme calc
_refine_ls_wR_factor_ref 0.2264
_reflns_number_gt 1829
_reflns_number_total 2449
_reflns_threshold_expression F^2^>2.0\s(F^2^)
_cod_data_source_file c2dt30178d.txt
_cod_data_source_block '_____100504MompNa_c_135_d'
_cod_original_sg_symbol_H-M 'R -3:H'
_cod_original_formula_sum 'C30 H36 Mo Na O6 S3 '
_cod_database_code 7019316

loop_
_symmetry_equiv_pos_site_id
_symmetry_equiv_pos_as_xyz
1 +X,+Y,+Z
2 -Y,+X-Y,+Z
3 -X+Y,-X,+Z
4 -X,-Y,-Z
5 +Y,-X+Y,-Z
6 +X-Y,+X,-Z
7 2/3+X,1/3+Y,1/3+Z
8 2/3-Y,1/3+X-Y,1/3+Z
9 2/3-X+Y,1/3-X,1/3+Z
10 2/3-X,1/3-Y,1/3-Z
11 2/3+Y,1/3-X+Y,1/3-Z
12 2/3+X-Y,1/3+X,1/3-Z
13 1/3+X,2/3+Y,2/3+Z
14 1/3-Y,2/3+X-Y,2/3+Z
15 1/3-X+Y,2/3-X,2/3+Z
16 1/3-X,2/3-Y,2/3-Z
17 1/3+Y,2/3-X+Y,2/3-Z
18 1/3+X-Y,2/3+X,2/3-Z

loop_
_atom_site_label
_atom_site_type_symbol
_atom_site_fract_x
_atom_site_fract_y
_atom_site_fract_z
_atom_site_U_iso_or_equiv
_atom_site_adp_type
_atom_site_occupancy
_atom_site_symmetry_multiplicity
_atom_site_calc_flag
_atom_site_refinement_flags
Mo(1) Mo 0.0000 0.0000 0.24205(2) 0.0550(3) Uani 1.00 3 d S
S(1) S 0.13966(10) 0.14171(10) 0.19607(4) 0.0618(3) Uani 1.00 1 d .
Na(1) Na 0.0000 0.0000 0.34577(11) 0.0855(10) Uani 1.00 3 d S
O(1) O 0.1348(2) 0.0770(2) 0.28320(9) 0.0626(7) Uani 1.00 1 d .
O(2) O -0.1411(4) -0.0010(4) 0.38976(14) 0.1085(14) Uani 1.00 1 d .
C(1) C 0.2618(3) 0.1949(3) 0.22908(14) 0.0564(10) Uani 1.00 1 d .
C(2) C 0.3761(4) 0.2749(4) 0.21447(19) 0.0669(11) Uani 1.00 1 d .
C(3) C 0.4682(4) 0.3124(4) 0.2426(2) 0.0757(14) Uani 1.00 1 d .
C(4) C 0.4482(4) 0.2753(4) 0.2854(2) 0.0757(13) Uani 1.00 1 d .
C(5) C 0.3363(4) 0.1945(4) 0.29957(17) 0.0682(11) Uani 1.00 1 d .
C(6) C 0.2444(3) 0.1556(3) 0.27069(14) 0.0560(9) Uani 1.00 1 d .
C(7) C -0.1183(10) 0.0788(12) 0.4257(3) 0.190(5) Uani 1.00 1 d .
C(8) C -0.2100(8) 0.0346(10) 0.4540(3) 0.176(4) Uani 1.00 1 d .
C(9) C -0.2991(6) -0.0266(12) 0.4247(3) 0.182(5) Uani 1.00 1 d .
C(10) C -0.2713(9) -0.0779(8) 0.3884(3) 0.150(3) Uani 1.00 1 d .
H(1) H 0.3885 0.3019 0.1860 0.080 Uiso 1.00 1 c R
H(2) H 0.5441 0.3627 0.2330 0.091 Uiso 1.00 1 c R
H(3) H 0.5104 0.3048 0.3048 0.091 Uiso 1.00 1 c R
H(4) H 0.3236 0.1671 0.3279 0.082 Uiso 1.00 1 c R
H(5) H -0.0481 0.0924 0.4408 0.228 Uiso 1.00 1 c R
H(6) H -0.1049 0.1533 0.4147 0.228 Uiso 1.00 1 c R
H(7) H -0.2176 0.0957 0.4684 0.211 Uiso 1.00 1 c R
H(8) H -0.2047 -0.0165 0.4753 0.211 Uiso 1.00 1 c R
H(9) H -0.3242 0.0260 0.4134 0.218 Uiso 1.00 1 c R
H(10) H -0.3649 -0.0887 0.4401 0.218 Uiso 1.00 1 c R
H(11) H -0.3045 -0.0698 0.3615 0.180 Uiso 1.00 1 c R
H(12) H -0.2957 -0.1595 0.3933 0.180 Uiso 1.00 1 c R

loop_
_atom_site_aniso_label
_atom_site_aniso_U_11
_atom_site_aniso_U_22
_atom_site_aniso_U_33
_atom_site_aniso_U_12
_atom_site_aniso_U_13
_atom_site_aniso_U_23
Mo(1) 0.0607(3) 0.0607(3) 0.0435(4) 0.03035(18) 0.0000 0.0000
S(1) 0.0680(7) 0.0623(6) 0.0502(6) 0.0288(5) -0.0001(4) 0.0079(4)
Na(1) 0.1054(16) 0.1054(16) 0.0458(19) 0.0527(8) 0.0000 0.0000
O(1) 0.0651(17) 0.0724(19) 0.0448(17) 0.0302(15) -0.0006(13) 0.0029(13)
O(2) 0.097(3) 0.146(4) 0.080(3) 0.059(2) 0.007(2) -0.016(2)
C(1) 0.064(2) 0.053(2) 0.057(2) 0.0327(19) 0.0056(19) 0.0015(18)
C(2) 0.064(2) 0.059(2) 0.074(3) 0.028(2) 0.004(2) 0.010(2)
C(3) 0.061(2) 0.065(2) 0.093(4) 0.025(2) 0.005(2) 0.003(2)
C(4) 0.065(2) 0.078(3) 0.086(4) 0.038(2) -0.011(2) -0.012(2)
C(5) 0.064(2) 0.081(3) 0.063(2) 0.039(2) -0.006(2) -0.003(2)
C(6) 0.059(2) 0.055(2) 0.056(2) 0.0301(18) -0.0021(19) -0.0046(18)
C(7) 0.200(10) 0.262(13) 0.137(9) 0.137(10) 0.045(8) -0.050(8)
C(8) 0.127(7) 0.185(9) 0.162(9) 0.038(7) 0.051(7) -0.050(8)
C(9) 0.071(4) 0.281(15) 0.143(9) 0.050(6) 0.008(5) -0.034(9)
C(10) 0.169(8) 0.111(6) 0.096(6) 0.014(5) -0.004(5) 0.008(4)

loop_
_atom_type_symbol
_atom_type_description
_atom_type_scat_dispersion_real
_atom_type_scat_dispersion_imag
_atom_type_scat_source
C C 0.003 0.002
;
International Tables for Crystallography
(1992, Vol. C, Tables 4.2.6.8 and 6.1.1.4)
;
H H 0.000 0.000
;
International Tables for Crystallography
(1992, Vol. C, Table 6.1.1.4)
;
Mo Mo -1.683 0.686
;
International Tables for Crystallography
(1992, Vol. C, Tables 4.2.6.8 and 6.1.1.4)
;
Na Na 0.036 0.025
;
International Tables for Crystallography
(1992, Vol. C, Tables 4.2.6.8 and 6.1.1.4)
;
O O 0.011 0.006
;
International Tables for Crystallography
(1992, Vol. C, Tables 4.2.6.8 and 6.1.1.4)
;
S S 0.125 0.123
;
International Tables for Crystallography
(1992, Vol. C, Tables 4.2.6.8 and 6.1.1.4)
;

loop_
_geom_angle_atom_site_label_1
_geom_angle_atom_site_label_2
_geom_angle_atom_site_label_3
_geom_angle
_geom_angle_publ_flag
_geom_angle_site_symmetry_1
_geom_angle_site_symmetry_3
S(1) Mo(1) S(1) 86.93(4) yes . 2_555
S(1) Mo(1) S(1) 86.93(4) yes . 3_555
S(1) Mo(1) Na(1) 127.41(3) yes . .
S(1) Mo(1) O(1) 80.46(8) yes . .
S(1) Mo(1) O(1) 115.37(9) yes . 2_555
S(1) Mo(1) O(1) 153.45(11) yes . 3_555
S(1) Mo(1) S(1) 86.93(5) yes 2_555 3_555
S(1) Mo(1) Na(1) 127.41(3) yes 2_555 .
S(1) Mo(1) O(1) 153.45(11) yes 2_555 .
S(1) Mo(1) O(1) 80.46(9) yes 2_555 2_555
S(1) Mo(1) O(1) 115.37(8) yes 2_555 3_555
S(1) Mo(1) Na(1) 127.41(3) yes 3_555 .
S(1) Mo(1) O(1) 115.37(12) yes 3_555 .
S(1) Mo(1) O(1) 153.45(7) yes 3_555 2_555
S(1) Mo(1) O(1) 80.46(10) yes 3_555 3_555
Na(1) Mo(1) O(1) 50.58(8) yes . .
Na(1) Mo(1) O(1) 50.58(9) yes . 2_555
Na(1) Mo(1) O(1) 50.58(8) yes . 3_555
O(1) Mo(1) O(1) 83.98(13) yes . 2_555
O(1) Mo(1) O(1) 83.98(11) yes . 3_555
O(1) Mo(1) O(1) 83.98(14) yes 2_555 3_555
Mo(1) S(1) C(1) 99.69(14) yes . .
Mo(1) Na(1) O(1) 38.66(8) yes . .
Mo(1) Na(1) O(1) 38.66(9) yes . 2_555
Mo(1) Na(1) O(1) 38.66(8) yes . 3_555
Mo(1) Na(1) O(2) 126.22(14) yes . .
Mo(1) Na(1) O(2) 126.22(15) yes . 2_555
Mo(1) Na(1) O(2) 126.22(12) yes . 3_555
O(1) Na(1) O(1) 65.51(13) yes . 2_555
O(1) Na(1) O(1) 65.51(11) yes . 3_555
O(1) Na(1) O(2) 151.34(19) yes . .
O(1) Na(1) O(2) 119.97(17) yes . 2_555
O(1) Na(1) O(2) 90.40(12) yes . 3_555
O(1) Na(1) O(1) 65.51(14) yes 2_555 3_555
O(1) Na(1) O(2) 90.40(16) yes 2_555 .
O(1) Na(1) O(2) 151.34(13) yes 2_555 2_555
O(1) Na(1) O(2) 119.97(17) yes 2_555 3_555
O(1) Na(1) O(2) 119.97(13) yes 3_555 .
O(1) Na(1) O(2) 90.40(15) yes 3_555 2_555
O(1) Na(1) O(2) 151.34(17) yes 3_555 3_555
O(2) Na(1) O(2) 88.6(2) yes . 2_555
O(2) Na(1) O(2) 88.6(2) yes . 3_555
O(2) Na(1) O(2) 88.6(2) yes 2_555 3_555
Mo(1) O(1) Na(1) 90.75(11) yes . .
Mo(1) O(1) C(6) 123.2(2) yes . .
Na(1) O(1) C(6) 144.5(2) yes . .
Na(1) O(2) C(7) 125.0(5) yes . .
Na(1) O(2) C(10) 129.7(5) yes . .
C(7) O(2) C(10) 105.3(7) yes . .
S(1) C(1) C(2) 122.9(3) yes . .
S(1) C(1) C(6) 117.1(3) yes . .
C(2) C(1) C(6) 120.0(4) yes . .
C(1) C(2) C(3) 119.3(5) yes . .
C(2) C(3) C(4) 119.9(4) yes . .
C(3) C(4) C(5) 120.8(4) yes . .
C(4) C(5) C(6) 118.7(4) yes . .
O(1) C(6) C(1) 118.4(3) yes . .
O(1) C(6) C(5) 120.4(3) yes . .
C(1) C(6) C(5) 121.2(3) yes . .
O(2) C(7) C(8) 111.1(8) yes . .
C(7) C(8) C(9) 98.3(9) yes . .
C(8) C(9) C(10) 116.1(10) yes . .
O(2) C(10) C(9) 97.8(6) yes . .
C(1) C(2) H(1) 120 no . .
C(3) C(2) H(1) 120 no . .
C(2) C(3) H(2) 120 no . .
C(4) C(3) H(2) 120 no . .
C(3) C(4) H(3) 120 no . .
C(5) C(4) H(3) 120 no . .
C(4) C(5) H(4) 120 no . .
C(6) C(5) H(4) 120 no . .
O(2) C(7) H(5) 109 no . .
O(2) C(7) H(6) 109 no . .
C(8) C(7) H(5) 109 no . .
C(8) C(7) H(6) 109 no . .
H(5) C(7) H(6) 108 no . .
C(7) C(8) H(7) 112 no . .
C(7) C(8) H(8) 112 no . .
C(9) C(8) H(7) 112 no . .
C(9) C(8) H(8) 112 no . .
H(7) C(8) H(8) 109 no . .
C(8) C(9) H(9) 108 no . .
C(8) C(9) H(10) 108 no . .
C(10) C(9) H(9) 108 no . .
C(10) C(9) H(10) 108 no . .
H(9) C(9) H(10) 107 no . .
O(2) C(10) H(11) 112 no . .
O(2) C(10) H(12) 112 no . .
C(9) C(10) H(11) 112 no . .
C(9) C(10) H(12) 112 no . .
H(11) C(10) H(12) 109 no . .

loop_
_geom_bond_atom_site_label_1
_geom_bond_atom_site_label_2
_geom_bond_distance
_geom_bond_publ_flag
_geom_bond_site_symmetry_2
Mo(1) S(1) 2.3618(11) yes .
Mo(1) S(1) 2.3618(14) yes 2_555
Mo(1) S(1) 2.3618(14) yes 3_555
Mo(1) Na(1) 3.236(3) yes .
Mo(1) O(1) 2.022(2) yes .
Mo(1) O(1) 2.022(3) yes 2_555
Mo(1) O(1) 2.022(3) yes 3_555
S(1) C(1) 1.749(4) yes .
Na(1) O(1) 2.500(3) yes .
Na(1) O(1) 2.500(4) yes 2_555
Na(1) O(1) 2.500(4) yes 3_555
O(1) C(6) 1.361(4) yes .
O(2) C(7) 1.470(14) yes .
O(2) C(10) 1.513(10) yes .
C(1) C(2) 1.429(5) yes .
C(1) C(6) 1.375(6) yes .
C(2) C(3) 1.384(8) yes .
C(3) C(4) 1.402(8) yes .
C(4) C(5) 1.406(6) yes .
C(5) C(6) 1.396(6) yes .
C(7) C(8) 1.378(15) yes .
C(8) C(9) 1.395(13) yes .
C(9) C(10) 1.463(18) yes .
C(2) H(1) 0.94 no .
C(3) H(2) 0.94 no .
C(4) H(3) 0.94 no .
C(5) H(4) 0.94 no .
C(7) H(5) 0.98 no .
C(7) H(6) 0.98 no .
C(8) H(7) 0.98 no .
C(8) H(8) 0.98 no .
C(9) H(9) 0.98 no .
C(9) H(10) 0.98 no .
C(10) H(11) 0.98 no .
C(10) H(12) 0.98 no .

loop_
_geom_contact_atom_site_label_1
_geom_contact_atom_site_label_2
_geom_contact_distance
_geom_contact_site_symmetry_2
Na(1) O(2) 2.323(6) .
Na(1) O(2) 2.323(6) 2_555
Na(1) O(2) 2.323(4) 3_555
Na(1) C(7) 3.387(15) .
Na(1) C(7) 3.387(13) 2_555
Na(1) C(7) 3.387(11) 3_555
Na(1) C(10) 3.490(11) .
Na(1) C(10) 3.490(13) 2_555
Na(1) C(10) 3.490(8) 3_555
O(1) O(2) 3.425(5) 3_555
O(2) Na(1) 2.323(6) .
O(2) O(1) 3.425(5) 2_555
O(2) O(2) 3.246(10) 2_555
O(2) O(2) 3.246(6) 3_555
O(2) C(7) 3.310(19) 2_555
O(2) C(8) 2.350(13) .
O(2) C(9) 2.242(12) .
C(6) C(9) 3.496(18) 17_545
C(7) Na(1) 3.387(15) .
C(7) O(2) 3.310(15) 3_555
C(7) C(9) 2.098(13) .
C(7) C(10) 2.371(13) .
C(8) O(2) 2.350(13) .
C(8) C(10) 2.425(14) .
C(9) O(2) 2.242(12) .
C(9) C(6) 3.496(11) 18_445
C(9) C(7) 2.098(13) .
C(10) Na(1) 3.490(11) .
C(10) C(7) 2.371(13) .
C(10) C(8) 2.425(14) .
S(1) H(1) 3.256 10_555
S(1) H(1) 3.560 11_455
S(1) H(2) 3.363 11_455
S(1) H(7) 3.100 14_554
S(1) H(10) 3.004 18_555
Na(1) H(5) 3.393 .
Na(1) H(5) 3.393 2_555
Na(1) H(5) 3.393 3_555
O(1) H(9) 3.588 17_545
O(1) H(10) 3.329 17_545
O(1) H(11) 3.591 3_555
O(1) H(11) 3.595 17_545
O(1) H(12) 3.590 18_555
O(2) H(4) 2.997 2_555
O(2) H(5) 2.020 .
O(2) H(5) 2.761 2_555
O(2) H(6) 2.020 .
O(2) H(6) 3.440 2_555
O(2) H(7) 3.169 .
O(2) H(8) 2.778 .
O(2) H(9) 2.741 .
O(2) H(10) 3.041 .
O(2) H(11) 2.091 .
O(2) H(12) 2.091 .
C(1) H(1) 3.432 10_555
C(1) H(9) 3.314 17_545
C(1) H(10) 3.252 17_545
C(1) H(12) 3.193 18_555
C(2) H(1) 3.521 10_555
C(2) H(6) 3.087 16_555
C(2) H(7) 3.545 14_554
C(2) H(7) 3.474 16_555
C(2) H(9) 3.548 17_545
C(3) H(2) 3.488 2_655
C(3) H(6) 2.914 16_555
C(3) H(7) 3.349 16_555
C(3) H(9) 3.469 17_545
C(4) H(3) 3.460 17_555
C(4) H(3) 3.233 18_545
C(4) H(4) 3.299 17_555
C(4) H(6) 3.406 16_555
C(4) H(9) 3.194 17_545
C(5) H(3) 3.429 18_545
C(5) H(9) 2.918 17_545
C(5) H(11) 3.115 3_555
C(5) H(11) 3.529 17_545
C(6) H(9) 2.984 17_545
C(6) H(10) 3.154 17_545
C(6) H(11) 3.498 3_555
C(6) H(12) 3.234 18_555
C(7) H(4) 3.388 2_555
C(7) H(5) 3.147 2_555
C(7) H(7) 1.969 .
C(7) H(8) 1.969 .
C(7) H(8) 3.395 5_556
C(7) H(9) 2.500 .
C(7) H(10) 2.943 .
C(7) H(11) 3.032 .
C(7) H(12) 3.033 .
C(7) H(12) 3.330 3_555
C(8) H(1) 3.176 9_455
C(8) H(5) 1.938 .
C(8) H(5) 3.426 2_555
C(8) H(6) 1.938 .
C(8) H(8) 3.230 5_556
C(8) H(9) 1.940 .
C(8) H(10) 1.940 .
C(8) H(11) 3.178 .
C(8) H(12) 2.938 .
C(9) H(1) 3.297 9_455
C(9) H(5) 2.943 .
C(9) H(6) 2.519 .
C(9) H(7) 1.983 .
C(9) H(8) 1.983 .
C(9) H(11) 2.045 .
C(9) H(12) 2.045 .
C(10) H(4) 3.303 2_555
C(10) H(5) 3.151 .
C(10) H(5) 3.326 2_555
C(10) H(6) 2.874 .
C(10) H(6) 3.566 2_555
C(10) H(7) 3.232 .
C(10) H(8) 2.845 .
C(10) H(9) 1.999 .
C(10) H(10) 1.999 .
C(10) H(11) 3.367 16_445
H(1) S(1) 3.256 10_555
H(1) S(1) 3.560 12_555
H(1) C(1) 3.432 10_555
H(1) C(2) 3.521 10_555
H(1) C(8) 3.176 14_554
H(1) C(9) 3.297 14_554
H(1) H(1) 3.364 10_555
H(1) H(6) 3.280 16_555
H(1) H(7) 2.904 14_554
H(1) H(7) 3.153 16_555
H(1) H(8) 2.986 14_554
H(1) H(9) 3.516 14_554
H(1) H(10) 2.682 14_554
H(2) S(1) 3.364 12_555
H(2) C(3) 3.488 3_665
H(2) H(2) 3.225 2_655
H(2) H(2) 3.225 3_665
H(2) H(6) 3.035 16_555
H(2) H(7) 2.940 16_555
H(2) H(9) 3.289 16_555
H(3) C(4) 3.233 17_555
H(3) C(4) 3.460 18_545
H(3) C(5) 3.429 17_555
H(3) H(3) 3.329 2_655
H(3) H(3) 3.329 3_665
H(3) H(3) 2.619 17_555
H(3) H(3) 2.619 18_545
H(3) H(4) 3.000 17_555
H(4) O(2) 2.997 3_555
H(4) C(4) 3.299 18_545
H(4) C(7) 3.388 3_555
H(4) C(10) 3.303 3_555
H(4) H(3) 3.000 18_545
H(4) H(6) 2.837 3_555
H(4) H(9) 3.298 3_555
H(4) H(9) 3.258 17_545
H(4) H(11) 2.833 3_555
H(4) H(11) 3.296 17_545
H(5) Na(1) 3.393 .
H(5) O(2) 2.020 .
H(5) O(2) 2.761 3_555
H(5) C(7) 3.147 3_555
H(5) C(8) 1.938 .
H(5) C(8) 3.426 3_555
H(5) C(9) 2.943 .
H(5) C(10) 3.151 .
H(5) C(10) 3.326 3_555
H(5) H(5) 2.856 2_555
H(5) H(5) 2.856 3_555
H(5) H(6) 1.586 .
H(5) H(7) 2.439 .
H(5) H(8) 2.144 .
H(5) H(8) 2.935 3_555
H(5) H(8) 2.849 5_556
H(5) H(9) 3.436 .
H(5) H(12) 2.987 3_555
H(6) O(2) 2.020 .
H(6) O(2) 3.440 3_555
H(6) C(2) 3.087 16_555
H(6) C(3) 2.914 16_555
H(6) C(4) 3.406 16_555
H(6) C(8) 1.938 .
H(6) C(9) 2.519 .
H(6) C(10) 2.874 .
H(6) C(10) 3.566 3_555
H(6) H(1) 3.280 16_555
H(6) H(2) 3.035 16_555
H(6) H(4) 2.837 2_555
H(6) H(5) 1.586 .
H(6) H(7) 2.123 .
H(6) H(8) 2.733 .
H(6) H(8) 3.584 5_556
H(6) H(9) 2.544 .
H(6) H(10) 3.446 .
H(6) H(11) 3.282 .
H(6) H(12) 2.877 3_555
H(7) S(1) 3.100 9_455
H(7) O(2) 3.169 .
H(7) C(2) 3.545 9_455
H(7) C(2) 3.474 16_555
H(7) C(3) 3.349 16_555
H(7) C(7) 1.969 .
H(7) C(9) 1.983 .
H(7) C(10) 3.232 .
H(7) H(1) 2.904 9_455
H(7) H(1) 3.153 16_555
H(7) H(2) 2.940 16_555
H(7) H(5) 2.439 .
H(7) H(6) 2.123 .
H(7) H(8) 1.603 .
H(7) H(8) 2.913 5_556
H(7) H(9) 2.125 .
H(7) H(10) 2.421 .
H(7) H(10) 3.573 5_556
H(8) O(2) 2.778 .
H(8) C(7) 1.969 .
H(8) C(7) 3.395 6_556
H(8) C(8) 3.230 6_556
H(8) C(9) 1.983 .
H(8) C(10) 2.845 .
H(8) H(1) 2.986 9_455
H(8) H(5) 2.144 .
H(8) H(5) 2.935 2_555
H(8) H(5) 2.849 6_556
H(8) H(6) 2.733 .
H(8) H(6) 3.584 6_556
H(8) H(7) 1.603 .
H(8) H(7) 2.913 6_556
H(8) H(8) 3.045 5_556
H(8) H(8) 3.045 6_556
H(8) H(9) 2.738 .
H(8) H(10) 2.155 .
H(8) H(12) 3.058 .
H(9) O(1) 3.588 18_445
H(9) O(2) 2.741 .
H(9) C(1) 3.314 18_445
H(9) C(2) 3.548 18_445
H(9) C(3) 3.469 18_445
H(9) C(4) 3.194 18_445
H(9) C(5) 2.918 18_445
H(9) C(6) 2.984 18_445
H(9) C(7) 2.500 .
H(9) C(8) 1.940 .
H(9) C(10) 1.999 .
H(9) H(1) 3.516 9_455
H(9) H(2) 3.289 16_555
H(9) H(4) 3.298 2_555
H(9) H(4) 3.258 18_445
H(9) H(5) 3.436 .
H(9) H(6) 2.544 .
H(9) H(7) 2.125 .
H(9) H(8) 2.738 .
H(9) H(10) 1.580 .
H(9) H(11) 2.158 .
H(9) H(12) 2.756 .
H(10) S(1) 3.004 17_445
H(10) O(1) 3.329 18_445
H(10) O(2) 3.041 .
H(10) C(1) 3.252 18_445
H(10) C(6) 3.154 18_445
H(10) C(7) 2.943 .
H(10) C(8) 1.940 .
H(10) C(10) 1.999 .
H(10) H(1) 2.682 9_455
H(10) H(6) 3.446 .
H(10) H(7) 2.421 .
H(10) H(7) 3.573 6_556
H(10) H(8) 2.155 .
H(10) H(9) 1.580 .
H(10) H(11) 2.554 .
H(10) H(12) 2.178 .
H(11) O(1) 3.591 2_555
H(11) O(1) 3.595 18_445
H(11) O(2) 2.091 .
H(11) C(5) 3.115 2_555
H(11) C(5) 3.529 18_445
H(11) C(6) 3.498 2_555
H(11) C(7) 3.032 .
H(11) C(8) 3.178 .
H(11) C(9) 2.045 .
H(11) C(10) 3.367 16_445
H(11) H(4) 2.833 2_555
H(11) H(4) 3.296 18_445
H(11) H(6) 3.282 .
H(11) H(9) 2.158 .
H(11) H(10) 2.554 .
H(11) H(11) 2.892 16_445
H(11) H(12) 1.604 .
H(11) H(12) 3.006 16_445
H(12) O(1) 3.590 17_445
H(12) O(2) 2.091 .
H(12) C(1) 3.193 17_445
H(12) C(6) 3.234 17_445
H(12) C(7) 3.033 .
H(12) C(7) 3.330 2_555
H(12) C(8) 2.938 .
H(12) C(9) 2.045 .
H(12) H(5) 2.987 2_555
H(12) H(6) 2.877 2_555
H(12) H(8) 3.058 .
H(12) H(9) 2.756 .
H(12) H(10) 2.178 .
H(12) H(11) 1.604 .
H(12) H(11) 3.006 16_445

loop_
_geom_torsion_atom_site_label_1
_geom_torsion_atom_site_label_2
_geom_torsion_atom_site_label_3
_geom_torsion_atom_site_label_4
_geom_torsion
_geom_torsion_site_symmetry_1
_geom_torsion_site_symmetry_3
_geom_torsion_site_symmetry_4
S(1) Mo(1) S(1) C(1) -108.40(13) . 2_555 2_555
S(1) Mo(1) S(1) C(1) 164.5(2) 2_555 . .
S(1) Mo(1) S(1) C(1) 164.52(18) . 3_555 3_555
S(1) Mo(1) S(1) C(1) -108.4(2) 3_555 . .
S(1) Mo(1) Na(1) O(1) -26.01(16) . . .
S(1) Mo(1) Na(1) O(2) 119.64(17) . . .
S(1) Mo(1) Na(1) O(1) 93.99(10) . . 2_555
S(1) Mo(1) Na(1) O(1) -146.01(14) . . 3_555
S(1) Mo(1) Na(1) O(2) -120.36(15) . . 2_555
S(1) Mo(1) Na(1) O(2) -0.4(2) . . 3_555
Na(1) Mo(1) S(1) C(1) 28.1(2) . . .
S(1) Mo(1) O(1) Na(1) 159.32(12) . . .
S(1) Mo(1) O(1) C(6) -9.9(3) . . .
O(1) Mo(1) S(1) C(1) 8.0(2) . . .
S(1) Mo(1) O(1) C(6) 72.0(2) . 2_555 2_555
S(1) Mo(1) O(1) Na(1) -118.72(7) . 2_555 .
O(1) Mo(1) S(1) C(1) 86.6(2) 2_555 . .
S(1) Mo(1) O(1) C(6) -72.7(3) . 3_555 3_555
S(1) Mo(1) O(1) Na(1) 96.6(2) . 3_555 .
O(1) Mo(1) S(1) C(1) -47.0(2) 3_555 . .
S(1) Mo(1) S(1) C(1) -108.40(18) 2_555 3_555 3_555
S(1) Mo(1) S(1) C(1) 164.52(13) 3_555 2_555 2_555
S(1) Mo(1) Na(1) O(1) -146.01(15) 2_555 . .
S(1) Mo(1) Na(1) O(2) -0.36(17) 2_555 . .
S(1) Mo(1) Na(1) O(1) -26.01(10) 2_555 . 2_555
S(1) Mo(1) Na(1) O(1) 93.99(13) 2_555 . 3_555
S(1) Mo(1) Na(1) O(2) 119.64(14) 2_555 . 2_555
S(1) Mo(1) Na(1) O(2) -120.4(2) 2_555 . 3_555
Na(1) Mo(1) S(1) C(1) 28.06(13) . 2_555 2_555
S(1) Mo(1) O(1) Na(1) 96.56(17) 2_555 . .
S(1) Mo(1) O(1) C(6) -72.7(4) 2_555 . .
O(1) Mo(1) S(1) C(1) -47.0(2) . 2_555 2_555
S(1) Mo(1) O(1) C(6) -9.9(2) 2_555 2_555 2_555
S(1) Mo(1) O(1) Na(1) 159.32(7) 2_555 2_555 .
O(1) Mo(1) S(1) C(1) 7.97(15) 2_555 2_555 2_555
S(1) Mo(1) O(1) C(6) 72.0(3) 2_555 3_555 3_555
S(1) Mo(1) O(1) Na(1) -118.72(7) 2_555 3_555 .
O(1) Mo(1) S(1) C(1) 86.59(17) 3_555 2_555 2_555
S(1) Mo(1) Na(1) O(1) 93.99(15) 3_555 . .
S(1) Mo(1) Na(1) O(2) -120.36(17) 3_555 . .
S(1) Mo(1) Na(1) O(1) -146.01(10) 3_555 . 2_555
S(1) Mo(1) Na(1) O(1) -26.01(13) 3_555 . 3_555
S(1) Mo(1) Na(1) O(2) -0.36(14) 3_555 . 2_555
S(1) Mo(1) Na(1) O(2) 119.6(2) 3_555 . 3_555
Na(1) Mo(1) S(1) C(1) 28.06(18) . 3_555 3_555
S(1) Mo(1) O(1) Na(1) -118.72(9) 3_555 . .
S(1) Mo(1) O(1) C(6) 72.0(4) 3_555 . .
O(1) Mo(1) S(1) C(1) 86.59(19) . 3_555 3_555
S(1) Mo(1) O(1) C(6) -72.7(3) 3_555 2_555 2_555
S(1) Mo(1) O(1) Na(1) 96.6(2) 3_555 2_555 .
O(1) Mo(1) S(1) C(1) -47.0(3) 2_555 3_555 3_555
S(1) Mo(1) O(1) C(6) -9.9(3) 3_555 3_555 3_555
S(1) Mo(1) O(1) Na(1) 159.32(10) 3_555 3_555 .
O(1) Mo(1) S(1) C(1) 7.97(19) 3_555 3_555 3_555
Na(1) Mo(1) O(1) C(6) -169.2(4) . . .
O(1) Mo(1) Na(1) O(2) 145.7(2) . . .
O(1) Mo(1) Na(1) O(1) 120.00(17) . . 2_555
O(1) Mo(1) Na(1) O(1) -120.0(2) . . 3_555
O(1) Mo(1) Na(1) O(2) -94.3(2) . . 2_555
O(1) Mo(1) Na(1) O(2) 25.7(2) . . 3_555
Na(1) Mo(1) O(1) C(6) -169.2(2) . 2_555 2_555
O(1) Mo(1) Na(1) O(1) -120.00(17) 2_555 . .
O(1) Mo(1) Na(1) O(2) 25.65(19) 2_555 . .
O(1) Mo(1) Na(1) O(1) 120.00(16) 2_555 . 3_555
O(1) Mo(1) Na(1) O(2) 145.65(17) 2_555 . 2_555
O(1) Mo(1) Na(1) O(2) -94.3(2) 2_555 . 3_555
Na(1) Mo(1) O(1) C(6) -169.2(4) . 3_555 3_555
O(1) Mo(1) Na(1) O(1) 120.0(2) 3_555 . .
O(1) Mo(1) Na(1) O(2) -94.3(2) 3_555 . .
O(1) Mo(1) Na(1) O(1) -120.00(16) 3_555 . 2_555
O(1) Mo(1) Na(1) O(2) 25.65(19) 3_555 . 2_555
O(1) Mo(1) Na(1) O(2) 145.7(2) 3_555 . 3_555
O(1) Mo(1) O(1) C(6) 148.5(2) . 2_555 2_555
O(1) Mo(1) O(1) Na(1) -42.28(10) . 2_555 .
O(1) Mo(1) O(1) Na(1) 42.28(12) 2_555 . .
O(1) Mo(1) O(1) C(6) -127.0(4) 2_555 . .
O(1) Mo(1) O(1) C(6) -127.0(3) . 3_555 3_555
O(1) Mo(1) O(1) Na(1) 42.28(13) . 3_555 .
O(1) Mo(1) O(1) Na(1) -42.28(14) 3_555 . .
O(1) Mo(1) O(1) C(6) 148.5(4) 3_555 . .
O(1) Mo(1) O(1) C(6) 148.5(3) 2_555 3_555 3_555
O(1) Mo(1) O(1) Na(1) -42.28(11) 2_555 3_555 .
O(1) Mo(1) O(1) C(6) -127.0(2) 3_555 2_555 2_555
O(1) Mo(1) O(1) Na(1) 42.28(9) 3_555 2_555 .
Mo(1) S(1) C(1) C(2) 172.1(4) . . .
Mo(1) S(1) C(1) C(6) -7.4(4) . . .
Mo(1) Na(1) O(1) C(6) 164.4(7) . . .
Mo(1) Na(1) O(1) C(6) 164.4(4) . 2_555 2_555
Mo(1) Na(1) O(1) C(6) 164.4(5) . 3_555 3_555
Mo(1) Na(1) O(2) C(7) -129.9(8) . . .
Mo(1) Na(1) O(2) C(10) 49.1(7) . . .
Mo(1) Na(1) O(2) C(7) -129.9(5) . 2_555 2_555
Mo(1) Na(1) O(2) C(10) 49.1(5) . 2_555 2_555
Mo(1) Na(1) O(2) C(7) -129.9(7) . 3_555 3_555
Mo(1) Na(1) O(2) C(10) 49.1(7) . 3_555 3_555
O(1) Na(1) O(1) Mo(1) 36.48(10) . 2_555 .
O(1) Na(1) O(1) C(6) -159.1(4) . 2_555 2_555
O(1) Na(1) O(1) Mo(1) -36.48(12) 2_555 . .
O(1) Na(1) O(1) C(6) 127.9(6) 2_555 . .
O(1) Na(1) O(1) Mo(1) -36.48(12) . 3_555 .
O(1) Na(1) O(1) C(6) 127.9(5) . 3_555 3_555
O(1) Na(1) O(1) Mo(1) 36.48(13) 3_555 . .
O(1) Na(1) O(1) C(6) -159.1(6) 3_555 . .
O(1) Na(1) O(2) C(7) -82.6(9) . . .
O(1) Na(1) O(2) C(10) 96.4(7) . . .
O(2) Na(1) O(1) Mo(1) -71.7(3) . . .
O(2) Na(1) O(1) C(6) 92.7(6) . . .
O(1) Na(1) O(2) C(7) -175.9(5) . 2_555 2_555
O(1) Na(1) O(2) C(10) 3.1(5) . 2_555 2_555
O(2) Na(1) O(1) Mo(1) 111.78(18) 2_555 . .
O(2) Na(1) O(1) C(6) -83.8(6) 2_555 . .
O(1) Na(1) O(2) C(7) -114.2(7) . 3_555 3_555
O(1) Na(1) O(2) C(10) 64.8(7) . 3_555 3_555
O(2) Na(1) O(1) Mo(1) -159.6(2) 3_555 . .
O(2) Na(1) O(1) C(6) 4.8(6) 3_555 . .
O(1) Na(1) O(1) Mo(1) 36.48(11) 2_555 3_555 .
O(1) Na(1) O(1) C(6) -159.1(5) 2_555 3_555 3_555
O(1) Na(1) O(1) Mo(1) -36.48(9) 3_555 2_555 .
O(1) Na(1) O(1) C(6) 127.9(4) 3_555 2_555 2_555
O(1) Na(1) O(2) C(7) -114.2(8) 2_555 . .
O(1) Na(1) O(2) C(10) 64.8(7) 2_555 . .
O(2) Na(1) O(1) Mo(1) -159.56(14) . 2_555 .
O(2) Na(1) O(1) C(6) 4.8(4) . 2_555 2_555
O(1) Na(1) O(2) C(7) -82.6(7) 2_555 2_555 2_555
O(1) Na(1) O(2) C(10) 96.4(5) 2_555 2_555 2_555
O(2) Na(1) O(1) Mo(1) -71.7(3) 2_555 2_555 .
O(2) Na(1) O(1) C(6) 92.7(5) 2_555 2_555 2_555
O(1) Na(1) O(2) C(7) -175.9(7) 2_555 3_555 3_555
O(1) Na(1) O(2) C(10) 3.1(7) 2_555 3_555 3_555
O(2) Na(1) O(1) Mo(1) 111.78(19) 3_555 2_555 .
O(2) Na(1) O(1) C(6) -83.8(4) 3_555 2_555 2_555
O(1) Na(1) O(2) C(7) -175.9(8) 3_555 . .
O(1) Na(1) O(2) C(10) 3.1(7) 3_555 . .
O(2) Na(1) O(1) Mo(1) 111.8(2) . 3_555 .
O(2) Na(1) O(1) C(6) -83.8(5) . 3_555 3_555
O(1) Na(1) O(2) C(7) -114.2(6) 3_555 2_555 2_555
O(1) Na(1) O(2) C(10) 64.8(5) 3_555 2_555 2_555
O(2) Na(1) O(1) Mo(1) -159.56(16) 2_555 3_555 .
O(2) Na(1) O(1) C(6) 4.8(5) 2_555 3_555 3_555
O(1) Na(1) O(2) C(7) -82.6(8) 3_555 3_555 3_555
O(1) Na(1) O(2) C(10) 96.4(8) 3_555 3_555 3_555
O(2) Na(1) O(1) Mo(1) -71.7(4) 3_555 3_555 .
O(2) Na(1) O(1) C(6) 92.7(5) 3_555 3_555 3_555
O(2) Na(1) O(2) C(7) 5.7(6) . 2_555 2_555
O(2) Na(1) O(2) C(10) -175.2(5) . 2_555 2_555
O(2) Na(1) O(2) C(7) 94.4(8) 2_555 . .
O(2) Na(1) O(2) C(10) -86.6(7) 2_555 . .
O(2) Na(1) O(2) C(7) 94.4(7) . 3_555 3_555
O(2) Na(1) O(2) C(10) -86.6(7) . 3_555 3_555
O(2) Na(1) O(2) C(7) 5.7(8) 3_555 . .
O(2) Na(1) O(2) C(10) -175.2(7) 3_555 . .
O(2) Na(1) O(2) C(7) 5.7(7) 2_555 3_555 3_555
O(2) Na(1) O(2) C(10) -175.2(7) 2_555 3_555 3_555
O(2) Na(1) O(2) C(7) 94.4(6) 3_555 2_555 2_555
O(2) Na(1) O(2) C(10) -86.6(5) 3_555 2_555 2_555
Mo(1) O(1) C(6) C(1) 7.9(6) . . .
Mo(1) O(1) C(6) C(5) -171.7(4) . . .
Na(1) O(1) C(6) C(1) -153.3(4) . . .
Na(1) O(1) C(6) C(5) 27.0(9) . . .
Na(1) O(2) C(7) C(8) -159.6(9) . . .
Na(1) O(2) C(10) C(9) -179.3(7) . . .
C(7) O(2) C(10) C(9) -0.1(8) . . .
C(10) O(2) C(7) C(8) 21.2(14) . . .
S(1) C(1) C(2) C(3) -179.7(4) . . .
S(1) C(1) C(6) O(1) 1.3(7) . . .
S(1) C(1) C(6) C(5) -179.0(4) . . .
C(2) C(1) C(6) O(1) -178.3(5) . . .
C(2) C(1) C(6) C(5) 1.4(8) . . .
C(6) C(1) C(2) C(3) -0.2(7) . . .
C(1) C(2) C(3) C(4) -2.5(9) . . .
C(2) C(3) C(4) C(5) 4.0(10) . . .
C(3) C(4) C(5) C(6) -2.8(10) . . .
C(4) C(5) C(6) O(1) 179.8(5) . . .
C(4) C(5) C(6) C(1) 0.1(7) . . .
O(2) C(7) C(8) C(9) -31.9(16) . . .
C(7) C(8) C(9) C(10) 34.0(16) . . .
C(8) C(9) C(10) O(2) -21.5(13) . . .
